data_4311241
loop_
_publ_author_name
'Hilde Grove'
'Timothy L. Kelly'
'Laurence K. Thompson'
'Liang Zhao'
'Zhiqiang Xu'
'Tareque S. M. Abedin'
'David O. Miller'
'Andr\'es E. Goeta'
'Claire Wilson'
'Judith A. K. Howard'

_publ_section_title
;
 Copper(II) Complexes of a Series of Alkoxy Diazine Ligands: Mononuclear,
 Dinuclear, and Tetranuclear Examples with Structural, Magnetic, and DFT
 Studies
;
_journal_name_full 'Inorganic Chemistry'
_journal_page_first 4278
_journal_page_last 4288
_journal_paper_doi 10.1021/ic040036i
_journal_volume 43
_journal_year 2004
_chemical_formula_sum 'C15 H13 Cu N5 O5'
_chemical_formula_weight 406.84
_chemical_name_systematic
; 
 ? 
;
_space_group_IT_number 14
_symmetry_cell_setting monoclinic
_symmetry_space_group_name_Hall '-P 2ybc'
_symmetry_space_group_name_H-M 'P 1 21/c 1'
_atom_sites_solution_hydrogens geom
_atom_sites_solution_primary direct
_atom_sites_solution_secondary difmap
_audit_creation_method SHELXL-97
_cell_angle_alpha 90.00
_cell_angle_beta 92.734(2)
_cell_angle_gamma 90.00
_cell_formula_units_Z 4
_cell_length_a 8.2818(9)
_cell_length_b 17.886(2)
_cell_length_c 10.8284(12)
_cell_measurement_reflns_used 4479
_cell_measurement_temperature 193(2)
_cell_measurement_theta_max 26.35
_cell_measurement_theta_min 2.28
_cell_volume 1602.2(3)
_computing_cell_refinement 'Bruker SAINT (Bruker, 1997)'
_computing_data_collection 'Bruker SMART (Bruker, 1997)'
_computing_data_reduction 'Bruker SAINT (Bruker, 1997)'
_computing_molecular_graphics 'teXsan for Windows (MSC, 1997)'
_computing_publication_material 'teXsan for Windows (MSC, 1997)'
_computing_structure_refinement 'SHELXL-97 (Sheldrick, 1997)'
_computing_structure_solution 'SHELXS-97 (Sheldrick, 1990)'
_diffrn_ambient_temperature 193(2)
_diffrn_detector_area_resol_mean 8.192
_diffrn_measured_fraction_theta_full 0.995
_diffrn_measured_fraction_theta_max 0.995
_diffrn_measurement_device_type 'Bruker PLATFORM diffractometer/SMART 1000 CCD area detector'
_diffrn_measurement_method '\w scans'
_diffrn_radiation_monochromator graphite
_diffrn_radiation_source 'fine-focus sealed tube'
_diffrn_radiation_type MoK\a
_diffrn_radiation_wavelength 0.71073
_diffrn_reflns_av_R_equivalents 0.0457
_diffrn_reflns_av_sigmaI/netI 0.0432
_diffrn_reflns_limit_h_max 10
_diffrn_reflns_limit_h_min -10
_diffrn_reflns_limit_k_max 21
_diffrn_reflns_limit_k_min -22
_diffrn_reflns_limit_l_max 13
_diffrn_reflns_limit_l_min -13
_diffrn_reflns_number 11246
_diffrn_reflns_theta_full 26.41
_diffrn_reflns_theta_max 26.41
_diffrn_reflns_theta_min 2.20
_diffrn_standards_decay_% 0
_diffrn_standards_interval_count 0
_diffrn_standards_interval_time 0
_diffrn_standards_number 0
_exptl_absorpt_coefficient_mu 1.403
_exptl_absorpt_correction_T_max 0.8841
_exptl_absorpt_correction_T_min 0.5018
_exptl_absorpt_correction_type multi-scan
_exptl_absorpt_process_details 'SADABS (Sheldrick, 1996)'
_exptl_crystal_colour dark_green
_exptl_crystal_density_diffrn 1.687
_exptl_crystal_density_meas 0
_exptl_crystal_density_method 'not measured'
_exptl_crystal_description rod
_exptl_crystal_F_000 828
_exptl_crystal_size_max 0.57
_exptl_crystal_size_mid 0.12
_exptl_crystal_size_min 0.09
_refine_diff_density_max 1.150
_refine_diff_density_min -0.992
_refine_diff_density_rms 0.118
_refine_ls_extinction_method none
_refine_ls_goodness_of_fit_ref 1.086
_refine_ls_hydrogen_treatment mixed
_refine_ls_matrix_type full
_refine_ls_number_parameters 233
_refine_ls_number_reflns 3283
_refine_ls_number_restraints 0
_refine_ls_restrained_S_all 1.086
_refine_ls_R_factor_all 0.0668
_refine_ls_R_factor_gt 0.0492
_refine_ls_shift/su_max 0.000
_refine_ls_shift/su_mean 0.000
_refine_ls_structure_factor_coef Fsqd
_refine_ls_weighting_details 'calc w=1/[\s^2^(Fo^2^)+(0.0736P)^2^+1.2260P] where P=(Fo^2^+2Fc^2^)/3'
_refine_ls_weighting_scheme calc
_refine_ls_wR_factor_gt 0.1235
_refine_ls_wR_factor_ref 0.1321
_reflns_number_gt 2561
_reflns_number_total 3283
_reflns_threshold_expression >2sigma(I)
_cod_data_source_file ic040036i_7.cif
_cod_data_source_block shelxl(6)
_cod_depositor_comments
;
The following automatic conversions were performed:
'_symmetry_cell_setting' value 'Monoclinic' changed to 'monoclinic'
according to '/home/saulius/struct/CIF-dictionaries/cif_core.dic'
dictionary named 'cif_core.dic' version 2.4.1 from 2010-06-29.

Automatic conversion script
Id: cif_fix_enum 1527 2010-12-29 10:47:43Z saulius 
;
_cod_database_code 4311241

loop_
_symmetry_equiv_pos_as_xyz
'x, y, z'
'-x, y+1/2, -z+1/2'
'-x, -y, -z'
'x, -y-1/2, z-1/2'

loop_
_atom_site_label
_atom_site_type_symbol
_atom_site_fract_x
_atom_site_fract_y
_atom_site_fract_z
_atom_site_U_iso_or_equiv
_atom_site_adp_type
_atom_site_occupancy
_atom_site_symmetry_multiplicity
_atom_site_calc_flag
_atom_site_refinement_flags
_atom_site_disorder_assembly
_atom_site_disorder_group
Cu Cu 0.11923(5) 0.26520(2) 0.27801(4) 0.02453(17) Uani 1 1 d . . .
O1 O 0.1787(3) 0.09428(14) 0.5146(2) 0.0309(6) Uani 1 1 d . . .
O2 O 0.3217(3) 0.39301(14) 0.2258(2) 0.0317(6) Uani 1 1 d . . .
H13 H 0.3069 0.3736 0.1555 0.047 Uiso 1 1 calc R . .
O3 O -0.0259(3) 0.31893(15) 0.1563(2) 0.0324(6) Uani 1 1 d . . .
O4 O -0.1153(4) 0.34745(19) 0.3331(2) 0.0463(8) Uani 1 1 d . . .
O5 O -0.2376(4) 0.38917(18) 0.1659(3) 0.0481(8) Uani 1 1 d . . .
N1 N 0.0261(4) 0.16778(17) 0.2299(2) 0.0252(7) Uani 1 1 d . . .
N2 N 0.1909(4) 0.21205(17) 0.4252(3) 0.0256(6) Uani 1 1 d . . .
N3 N 0.2711(4) 0.23901(16) 0.5296(3) 0.0244(6) Uani 1 1 d . . .
N4 N 0.2791(4) 0.34286(16) 0.3148(2) 0.0232(6) Uani 1 1 d . . .
N5 N -0.1295(4) 0.35327(19) 0.2184(3) 0.0303(7) Uani 1 1 d . . .
C1 C -0.0479(4) 0.1482(2) 0.1218(3) 0.0293(8) Uani 1 1 d . . .
H1 H -0.0676 0.1854 0.0604 0.035 Uiso 1 1 calc R . .
C2 C -0.0960(5) 0.0763(2) 0.0972(3) 0.0336(9) Uani 1 1 d . . .
H2 H -0.1446 0.0635 0.0188 0.040 Uiso 1 1 calc R . .
C3 C -0.0726(5) 0.0221(2) 0.1888(4) 0.0385(10) Uani 1 1 d . . .
H3 H -0.1075 -0.0279 0.1742 0.046 Uiso 1 1 calc R . .
C4 C 0.0019(5) 0.0418(2) 0.3012(3) 0.0326(9) Uani 1 1 d . . .
H4 H 0.0177 0.0060 0.3655 0.039 Uiso 1 1 calc R . .
C5 C 0.0523(4) 0.1145(2) 0.3171(3) 0.0239(7) Uani 1 1 d . . .
C6 C 0.1472(4) 0.1399(2) 0.4318(3) 0.0251(8) Uani 1 1 d . . .
C7 C 0.3465(4) 0.3018(2) 0.5245(3) 0.0225(7) Uani 1 1 d . . .
C8 C 0.3710(4) 0.3500(2) 0.4152(3) 0.0228(7) Uani 1 1 d . . .
C9 C 0.5061(5) 0.4047(2) 0.4170(3) 0.0334(9) Uani 1 1 d . . .
H5 H 0.5688 0.3977 0.3434 0.050 Uiso 1 1 calc R . .
H6 H 0.5763 0.3968 0.4913 0.050 Uiso 1 1 calc R . .
H7 H 0.4623 0.4555 0.4176 0.050 Uiso 1 1 calc R . .
C10 C 0.4266(4) 0.3274(2) 0.6440(3) 0.0247(8) Uani 1 1 d . . .
C11 C 0.5308(4) 0.27931(17) 0.7110(3) 0.0327(9) Uani 1 1 d . . .
H8 H 0.5500 0.2302 0.6817 0.039 Uiso 1 1 calc R . .
C12 C 0.6064(4) 0.30425(17) 0.8215(3) 0.0416(11) Uani 1 1 d R . .
H9 H 0.6776 0.2717 0.8671 0.050 Uiso 1 1 d R . .
C13 C 0.5797(6) 0.3744(3) 0.8651(4) 0.0463(12) Uani 1 1 d . . .
H10 H 0.6325 0.3903 0.9405 0.056 Uiso 1 1 calc R . .
C14 C 0.4756(5) 0.4229(3) 0.7999(3) 0.0396(10) Uani 1 1 d . . .
H11 H 0.4563 0.4716 0.8307 0.048 Uiso 1 1 calc R . .
C15 C 0.3994(5) 0.3992(2) 0.6880(3) 0.0302(8) Uani 1 1 d . . .
H12 H 0.3292 0.4322 0.6424 0.036 Uiso 1 1 calc R . .

loop_
_atom_site_aniso_label
_atom_site_aniso_U_11
_atom_site_aniso_U_22
_atom_site_aniso_U_33
_atom_site_aniso_U_23
_atom_site_aniso_U_13
_atom_site_aniso_U_12
Cu 0.0346(3) 0.0259(3) 0.0125(2) -0.00018(17) -0.00543(16) -0.00132(18)
O1 0.0545(17) 0.0264(14) 0.0113(11) -0.0008(10) -0.0046(11) -0.0034(12)
O2 0.0537(17) 0.0295(14) 0.0113(11) 0.0032(10) -0.0031(11) -0.0078(12)
O3 0.0382(15) 0.0421(16) 0.0168(12) 0.0018(11) 0.0003(11) 0.0056(12)
O4 0.0499(18) 0.075(2) 0.0135(13) -0.0019(13) -0.0014(12) 0.0145(16)
O5 0.0466(18) 0.058(2) 0.0383(17) 0.0054(15) -0.0106(14) 0.0177(15)
N1 0.0325(17) 0.0293(17) 0.0133(14) -0.0021(11) -0.0037(12) -0.0017(13)
N2 0.0366(17) 0.0262(16) 0.0135(13) -0.0021(11) -0.0034(12) -0.0035(13)
N3 0.0335(17) 0.0273(16) 0.0118(13) -0.0002(11) -0.0043(11) -0.0006(13)
N4 0.0359(17) 0.0221(15) 0.0116(13) 0.0022(11) 0.0005(12) -0.0010(13)
N5 0.0337(17) 0.0336(18) 0.0232(16) 0.0014(13) -0.0039(13) -0.0013(14)
C1 0.033(2) 0.037(2) 0.0177(17) -0.0002(15) -0.0036(14) -0.0025(16)
C2 0.039(2) 0.041(2) 0.0195(18) -0.0060(16) -0.0066(15) -0.0061(18)
C3 0.050(3) 0.038(2) 0.027(2) -0.0048(17) -0.0050(18) -0.0152(19)
C4 0.047(2) 0.035(2) 0.0162(17) 0.0006(15) -0.0022(16) -0.0057(18)
C5 0.0325(19) 0.0284(19) 0.0106(15) -0.0014(13) -0.0014(13) -0.0025(15)
C6 0.035(2) 0.029(2) 0.0114(15) -0.0033(14) 0.0012(14) -0.0017(15)
C7 0.0281(18) 0.0258(19) 0.0135(15) -0.0021(13) -0.0012(13) 0.0021(15)
C8 0.0304(18) 0.0263(18) 0.0116(15) -0.0027(13) 0.0001(13) 0.0015(15)
C9 0.040(2) 0.045(2) 0.0143(16) 0.0021(16) -0.0007(15) -0.0126(18)
C10 0.0336(19) 0.031(2) 0.0091(14) 0.0022(13) -0.0025(13) -0.0073(15)
C11 0.039(2) 0.036(2) 0.0223(18) 0.0043(16) -0.0041(16) -0.0050(17)
C12 0.041(2) 0.060(3) 0.0221(19) 0.011(2) -0.0122(17) -0.007(2)
C13 0.057(3) 0.068(3) 0.0126(17) -0.0031(19) -0.0078(17) -0.021(2)
C14 0.057(3) 0.044(2) 0.0174(18) -0.0077(17) 0.0023(18) -0.016(2)
C15 0.040(2) 0.035(2) 0.0147(16) -0.0020(15) -0.0001(15) -0.0040(17)

loop_
_atom_type_symbol
_atom_type_description
_atom_type_scat_dispersion_real
_atom_type_scat_dispersion_imag
_atom_type_scat_source
C C 0.0033 0.0016 'International Tables Vol C Tables 4.2.6.8 and 6.1.1.4'
H H 0.0000 0.0000 'International Tables Vol C Tables 4.2.6.8 and 6.1.1.4'
N N 0.0061 0.0033 'International Tables Vol C Tables 4.2.6.8 and 6.1.1.4'
O O 0.0106 0.0060 'International Tables Vol C Tables 4.2.6.8 and 6.1.1.4'
Cu Cu 0.3201 1.2651 'International Tables Vol C Tables 4.2.6.8 and 6.1.1.4'

loop_
_geom_angle_atom_site_label_1
_geom_angle_atom_site_label_2
_geom_angle_atom_site_label_3
_geom_angle
_geom_angle_site_symmetry_1
_geom_angle_site_symmetry_3
_geom_angle_publ_flag
N2 Cu N4 90.18(12) . . ?
N2 Cu N1 83.32(12) . . ?
N4 Cu N1 160.23(13) . . ?
N2 Cu O3 160.07(13) . . ?
N4 Cu O3 100.04(12) . . ?
N1 Cu O3 92.03(11) . . ?
N4 O2 H13 109.5 . . ?
N5 O3 Cu 106.5(2) . . ?
C1 N1 C5 118.5(3) . . ?
C1 N1 Cu 128.3(3) . . ?
C5 N1 Cu 113.1(2) . . ?
C6 N2 N3 114.6(3) . . ?
C6 N2 Cu 116.4(2) . . ?
N3 N2 Cu 128.8(2) . . ?
C7 N3 N2 119.2(3) . . ?
C8 N4 O2 111.2(3) . . ?
C8 N4 Cu 127.2(2) . . ?
O2 N4 Cu 121.1(2) . . ?
O5 N5 O4 122.8(3) . . ?
O5 N5 O3 120.4(3) . . ?
O4 N5 O3 116.9(3) . . ?
N1 C1 C2 122.2(4) . . ?
N1 C1 H1 118.9 . . ?
C2 C1 H1 118.9 . . ?
C1 C2 C3 119.1(3) . . ?
C1 C2 H2 120.5 . . ?
C3 C2 H2 120.5 . . ?
C4 C3 C2 119.3(4) . . ?
C4 C3 H3 120.3 . . ?
C2 C3 H3 120.3 . . ?
C5 C4 C3 118.1(4) . . ?
C5 C4 H4 120.9 . . ?
C3 C4 H4 120.9 . . ?
N1 C5 C4 122.8(3) . . ?
N1 C5 C6 115.0(3) . . ?
C4 C5 C6 122.2(3) . . ?
O1 C6 N2 128.8(3) . . ?
O1 C6 C5 118.9(3) . . ?
N2 C6 C5 112.2(3) . . ?
N3 C7 C8 128.7(3) . . ?
N3 C7 C10 115.2(3) . . ?
C8 C7 C10 116.1(3) . . ?
N4 C8 C9 119.0(3) . . ?
N4 C8 C7 120.7(3) . . ?
C9 C8 C7 120.2(3) . . ?
C8 C9 H5 109.5 . . ?
C8 C9 H6 109.5 . . ?
H5 C9 H6 109.5 . . ?
C8 C9 H7 109.5 . . ?
H5 C9 H7 109.5 . . ?
H6 C9 H7 109.5 . . ?
C15 C10 C11 119.7(3) . . ?
C15 C10 C7 120.4(3) . . ?
C11 C10 C7 119.9(3) . . ?
C10 C11 C12 119.27(19) . . ?
C10 C11 H8 120.4 . . ?
C12 C11 H8 120.4 . . ?
C13 C12 C11 121.2(2) . . ?
C13 C12 H9 119.4 . . ?
C11 C12 H9 119.4 . . ?
C12 C13 C14 120.3(3) . . ?
C12 C13 H10 119.9 . . ?
C14 C13 H10 119.9 . . ?
C13 C14 C15 119.5(4) . . ?
C13 C14 H11 120.3 . . ?
C15 C14 H11 120.3 . . ?
C10 C15 C14 120.0(4) . . ?
C10 C15 H12 120.0 . . ?
C14 C15 H12 120.0 . . ?

loop_
_geom_bond_atom_site_label_1
_geom_bond_atom_site_label_2
_geom_bond_distance
_geom_bond_site_symmetry_2
_geom_bond_publ_flag
Cu N2 1.926(3) . ?
Cu N4 1.947(3) . ?
Cu N1 1.966(3) . ?
Cu O3 1.988(3) . ?
O1 C6 1.231(4) . ?
O2 N4 1.375(4) . ?
O2 H13 0.8400 . ?
O3 N5 1.273(4) . ?
O4 N5 1.246(4) . ?
O5 N5 1.220(4) . ?
N1 C1 1.341(4) . ?
N1 C5 1.353(4) . ?
N2 C6 1.343(5) . ?
N2 N3 1.371(4) . ?
N3 C7 1.288(5) . ?
N4 C8 1.304(4) . ?
C1 C2 1.369(5) . ?
C1 H1 0.9500 . ?
C2 C3 1.394(6) . ?
C2 H2 0.9500 . ?
C3 C4 1.384(5) . ?
C3 H3 0.9500 . ?
C4 C5 1.374(5) . ?
C4 H4 0.9500 . ?
C5 C6 1.508(4) . ?
C7 C8 1.486(5) . ?
C7 C10 1.497(4) . ?
C8 C9 1.485(5) . ?
C9 H5 0.9800 . ?
C9 H6 0.9800 . ?
C9 H7 0.9800 . ?
C10 C15 1.392(5) . ?
C10 C11 1.397(5) . ?
C11 C12 1.3971 . ?
C11 H8 0.9500 . ?
C12 C13 1.363(6) . ?
C12 H9 0.9500 . ?
C13 C14 1.391(7) . ?
C13 H10 0.9500 . ?
C14 C15 1.404(5) . ?
C14 H11 0.9500 . ?
C15 H12 0.9500 . ?

loop_
_geom_torsion_atom_site_label_1
_geom_torsion_atom_site_label_2
_geom_torsion_atom_site_label_3
_geom_torsion_atom_site_label_4
_geom_torsion
_geom_torsion_site_symmetry_1
_geom_torsion_site_symmetry_2
_geom_torsion_site_symmetry_3
_geom_torsion_site_symmetry_4
_geom_torsion_publ_flag
N2 Cu O3 N5 31.8(5) . . . . ?
N4 Cu O3 N5 -88.0(2) . . . . ?
N1 Cu O3 N5 107.7(2) . . . . ?
N2 Cu N1 C1 -174.4(3) . . . . ?
N4 Cu N1 C1 -102.9(4) . . . . ?
O3 Cu N1 C1 25.0(3) . . . . ?
N2 Cu N1 C5 1.0(3) . . . . ?
N4 Cu N1 C5 72.5(4) . . . . ?
O3 Cu N1 C5 -159.6(3) . . . . ?
N4 Cu N2 C6 -162.8(3) . . . . ?
N1 Cu N2 C6 -1.6(3) . . . . ?
O3 Cu N2 C6 75.8(4) . . . . ?
N4 Cu N2 N3 22.5(3) . . . . ?
N1 Cu N2 N3 -176.2(3) . . . . ?
O3 Cu N2 N3 -98.8(4) . . . . ?
C6 N2 N3 C7 166.0(3) . . . . ?
Cu N2 N3 C7 -19.4(5) . . . . ?
N2 Cu N4 C8 -7.8(3) . . . . ?
N1 Cu N4 C8 -78.2(5) . . . . ?
O3 Cu N4 C8 155.0(3) . . . . ?
N2 Cu N4 O2 163.7(3) . . . . ?
N1 Cu N4 O2 93.3(4) . . . . ?
O3 Cu N4 O2 -33.5(3) . . . . ?
Cu O3 N5 O5 -177.6(3) . . . . ?
Cu O3 N5 O4 1.6(4) . . . . ?
C5 N1 C1 C2 -0.6(6) . . . . ?
Cu N1 C1 C2 174.7(3) . . . . ?
N1 C1 C2 C3 2.3(6) . . . . ?
C1 C2 C3 C4 -1.5(6) . . . . ?
C2 C3 C4 C5 -1.0(6) . . . . ?
C1 N1 C5 C4 -2.1(5) . . . . ?
Cu N1 C5 C4 -178.0(3) . . . . ?
C1 N1 C5 C6 175.6(3) . . . . ?
Cu N1 C5 C6 -0.4(4) . . . . ?
C3 C4 C5 N1 2.8(6) . . . . ?
C3 C4 C5 C6 -174.6(4) . . . . ?
N3 N2 C6 O1 -5.4(6) . . . . ?
Cu N2 C6 O1 179.2(3) . . . . ?
N3 N2 C6 C5 177.1(3) . . . . ?
Cu N2 C6 C5 1.7(4) . . . . ?
N1 C5 C6 O1 -178.7(3) . . . . ?
C4 C5 C6 O1 -1.0(5) . . . . ?
N1 C5 C6 N2 -0.9(4) . . . . ?
C4 C5 C6 N2 176.8(4) . . . . ?
N2 N3 C7 C8 -4.8(6) . . . . ?
N2 N3 C7 C10 178.5(3) . . . . ?
O2 N4 C8 C9 -3.2(4) . . . . ?
Cu N4 C8 C9 169.0(3) . . . . ?
O2 N4 C8 C7 179.6(3) . . . . ?
Cu N4 C8 C7 -8.3(5) . . . . ?
N3 C7 C8 N4 19.1(6) . . . . ?
C10 C7 C8 N4 -164.3(3) . . . . ?
N3 C7 C8 C9 -158.1(4) . . . . ?
C10 C7 C8 C9 18.5(5) . . . . ?
N3 C7 C10 C15 -128.7(4) . . . . ?
C8 C7 C10 C15 54.2(5) . . . . ?
N3 C7 C10 C11 52.0(4) . . . . ?
C8 C7 C10 C11 -125.1(3) . . . . ?
C15 C10 C11 C12 -0.1(4) . . . . ?
C7 C10 C11 C12 179.2(2) . . . . ?
C10 C11 C12 C13 0.3(3) . . . . ?
C11 C12 C13 C14 0.1(5) . . . . ?
C12 C13 C14 C15 -0.6(6) . . . . ?
C11 C10 C15 C14 -0.4(5) . . . . ?
C7 C10 C15 C14 -179.7(3) . . . . ?
C13 C14 C15 C10 0.8(6) . . . . ?
C6 N2 N3 C7 166.0(3) . . . . ?
N3 C7 C8 N4 19.1(6) . . . . ?
C7 C10 C8 N4 28.5(6) . . . . ?
N3 C7 C8 C9 -158.1(4) . . . . ?
C7 C10 C8 C9 -164.1(4) . . . . ?
